data_7108597
loop_
_publ_author_name
'Jie-Peng Zhang'
'Ai-Xin Zhu'
'Xiao-Ming Chen'

_publ_section_title
;
 Single-crystal X-ray diffraction and Raman spectroscopy studies of
 isobaric N2 adsorption in SOD-type metal-organic zeolites
;
_journal_name_full Chem.Commun.
_journal_page_first 11395
_journal_paper_doi 10.1039/c2cc35544b
_journal_volume 48
_journal_year 2012
_chemical_formula_sum 'C6 H8 N13 Zn'
_chemical_formula_weight 327.62
_chemical_name_systematic
;
?
;
_space_group_IT_number 217
_symmetry_cell_setting cubic
_symmetry_space_group_name_Hall 'I -4 2 3'
_symmetry_space_group_name_H-M 'I -4 3 m'
_atom_sites_solution_hydrogens geom
_atom_sites_solution_primary direct
_atom_sites_solution_secondary difmap
_audit_creation_method SHELXL-97
_cell_angle_alpha 90.00
_cell_angle_beta 90.00
_cell_angle_gamma 90.00
_cell_formula_units_Z 12
_cell_length_a 17.0641(19)
_cell_length_b 17.0641(19)
_cell_length_c 17.0641(19)
_cell_measurement_temperature 118(2)
_cell_volume 4968.8(10)
_computing_structure_refinement 'SHELXL-97 (Sheldrick, 1997)'
_computing_structure_solution 'SHELXS-97 (Sheldrick, 1990)'
_diffrn_ambient_temperature 118(2)
_diffrn_measured_fraction_theta_full 0.994
_diffrn_measured_fraction_theta_max 0.994
_diffrn_measurement_device_type CCD
_diffrn_measurement_method '/w scan'
_diffrn_radiation_monochromator graphite
_diffrn_radiation_source 'fine-focus sealed tube'
_diffrn_radiation_type MoK\a
_diffrn_radiation_wavelength 0.71073
_diffrn_reflns_av_R_equivalents 0.0357
_diffrn_reflns_av_sigmaI/netI 0.0196
_diffrn_reflns_limit_h_max 20
_diffrn_reflns_limit_h_min -21
_diffrn_reflns_limit_k_max 18
_diffrn_reflns_limit_k_min -21
_diffrn_reflns_limit_l_max 20
_diffrn_reflns_limit_l_min -18
_diffrn_reflns_number 9494
_diffrn_reflns_theta_full 25.97
_diffrn_reflns_theta_max 25.97
_diffrn_reflns_theta_min 2.39
_exptl_absorpt_coefficient_mu 1.495
_exptl_absorpt_correction_T_max 0.7443
_exptl_absorpt_correction_T_min 0.6544
_exptl_absorpt_correction_type multi-scan
_exptl_absorpt_process_details SADABS
_exptl_crystal_colour colorless
_exptl_crystal_density_diffrn 1.314
_exptl_crystal_density_method 'not measured'
_exptl_crystal_description block
_exptl_crystal_F_000 1980
_exptl_crystal_size_max 0.31
_exptl_crystal_size_mid 0.24
_exptl_crystal_size_min 0.21
_refine_diff_density_max 0.497
_refine_diff_density_min -0.577
_refine_diff_density_rms 0.073
_refine_ls_abs_structure_details 'Flack H D (1983), Acta Cryst. A39, 876-881'
_refine_ls_abs_structure_Flack -0.02(3)
_refine_ls_extinction_method none
_refine_ls_goodness_of_fit_ref 1.038
_refine_ls_hydrogen_treatment constr
_refine_ls_matrix_type full
_refine_ls_number_parameters 50
_refine_ls_number_reflns 925
_refine_ls_number_restraints 1
_refine_ls_restrained_S_all 1.040
_refine_ls_R_factor_all 0.0347
_refine_ls_R_factor_gt 0.0341
_refine_ls_shift/su_max 0.000
_refine_ls_shift/su_mean 0.000
_refine_ls_structure_factor_coef Fsqd
_refine_ls_weighting_details 'calc w=1/[\s^2^(Fo^2^)+(0.0651P)^2^+4.1328P] where P=(Fo^2^+2Fc^2^)/3'
_refine_ls_weighting_scheme calc
_refine_ls_wR_factor_gt 0.0878
_refine_ls_wR_factor_ref 0.0896
_reflns_number_gt 916
_reflns_number_total 925
_reflns_threshold_expression >2sigma(I)
_cod_data_source_file c2cc35544b.txt
_cod_data_source_block MAF-7_118K
_cod_original_sg_symbol_H-M I-43m
_cod_database_code 7108597

loop_
_symmetry_equiv_pos_as_xyz
'x, y, z'
'-x, -y, z'
'-x, y, -z'
'x, -y, -z'
'z, x, y'
'z, -x, -y'
'-z, -x, y'
'-z, x, -y'
'y, z, x'
'-y, z, -x'
'y, -z, -x'
'-y, -z, x'
'y, x, z'
'-y, -x, z'
'y, -x, -z'
'-y, x, -z'
'x, z, y'
'-x, z, -y'
'-x, -z, y'
'x, -z, -y'
'z, y, x'
'z, -y, -x'
'-z, y, -x'
'-z, -y, x'
'x+1/2, y+1/2, z+1/2'
'-x+1/2, -y+1/2, z+1/2'
'-x+1/2, y+1/2, -z+1/2'
'x+1/2, -y+1/2, -z+1/2'
'z+1/2, x+1/2, y+1/2'
'z+1/2, -x+1/2, -y+1/2'
'-z+1/2, -x+1/2, y+1/2'
'-z+1/2, x+1/2, -y+1/2'
'y+1/2, z+1/2, x+1/2'
'-y+1/2, z+1/2, -x+1/2'
'y+1/2, -z+1/2, -x+1/2'
'-y+1/2, -z+1/2, x+1/2'
'y+1/2, x+1/2, z+1/2'
'-y+1/2, -x+1/2, z+1/2'
'y+1/2, -x+1/2, -z+1/2'
'-y+1/2, x+1/2, -z+1/2'
'x+1/2, z+1/2, y+1/2'
'-x+1/2, z+1/2, -y+1/2'
'-x+1/2, -z+1/2, y+1/2'
'x+1/2, -z+1/2, -y+1/2'
'z+1/2, y+1/2, x+1/2'
'z+1/2, -y+1/2, -x+1/2'
'-z+1/2, y+1/2, -x+1/2'
'-z+1/2, -y+1/2, x+1/2'

loop_
_atom_site_label
_atom_site_type_symbol
_atom_site_fract_x
_atom_site_fract_y
_atom_site_fract_z
_atom_site_U_iso_or_equiv
_atom_site_adp_type
_atom_site_occupancy
_atom_site_symmetry_multiplicity
_atom_site_calc_flag
_atom_site_refinement_flags
_atom_site_disorder_assembly
_atom_site_disorder_group
Zn1 Zn 0.0000 0.2500 0.5000 0.0253(2) Uani 1 4 d S . .
N1 N 0.09156(14) 0.18273(13) 0.47405(13) 0.0279(5) Uani 1 1 d . . .
C1 C 0.12360(14) 0.12360(14) 0.5133(3) 0.0273(11) Uani 1 2 d S A .
C2 C 0.13249(17) 0.18773(19) 0.40546(17) 0.0407(7) Uani 0.50 1 d P A 1
H2A H 0.1232 0.2244 0.3646 0.049 Uiso 0.50 1 calc PR A 1
N2 N 0.13249(17) 0.18773(19) 0.40546(17) 0.0407(7) Uani 0.50 1 d P A 2
C3 C 0.0974(3) 0.0974(3) 0.5930(3) 0.0468(12) Uani 1 2 d S . .
H3A H 0.1263 0.1264 0.6332 0.070 Uiso 1 2 calc SR A .
H3B H 0.1075 0.0412 0.5989 0.070 Uiso 0.50 1 calc PR . .
H3C H 0.0411 0.1074 0.5989 0.070 Uiso 0.50 1 calc PR . .
N21 N 0.2782(6) 0.2782(6) 0.5402(9) 0.145(5) Uiso 1 2 d S . .
N22 N 0.2670(12) 0.3160(14) 0.510(2) 0.207(10) Uiso 0.50 1 d P . .
N31 N 0.2039(10) 0.2039(10) 0.7961(10) 0.138(7) Uiso 1 6 d S . .
N32 N 0.2356(8) 0.2356(8) 0.7644(8) 0.074(6) Uiso 0.50 6 d SP . .
N32' N 0.181(3) 0.181(3) 0.819(3) 0.24(4) Uiso 0.50 6 d SP . .
N41 N 0.2585(14) 0.5000 0.5000 0.182(9) Uiso 0.83 4 d SPD . .
N42 N 0.323(3) 0.5000 0.5000 0.53(4) Uiso 0.83 4 d SPD . .

loop_
_atom_site_aniso_label
_atom_site_aniso_U_11
_atom_site_aniso_U_22
_atom_site_aniso_U_33
_atom_site_aniso_U_23
_atom_site_aniso_U_13
_atom_site_aniso_U_12
Zn1 0.0264(2) 0.0232(3) 0.0264(2) 0.000 0.000 0.000
N1 0.0285(12) 0.0259(11) 0.0293(12) 0.0002(8) 0.0018(8) 0.0029(9)
C1 0.0275(10) 0.0275(10) 0.027(3) 0.0009(10) 0.0009(10) -0.0008(13)
C2 0.0423(16) 0.0461(17) 0.0336(15) 0.0105(13) 0.0094(12) 0.0074(13)
N2 0.0423(16) 0.0461(17) 0.0336(15) 0.0105(13) 0.0094(12) 0.0074(13)
C3 0.0537(18) 0.0537(18) 0.033(2) 0.0155(17) 0.0155(17) 0.020(2)

loop_
_atom_type_symbol
_atom_type_description
_atom_type_scat_dispersion_real
_atom_type_scat_dispersion_imag
_atom_type_scat_source
C C 0.0033 0.0016 'International Tables Vol C Tables 4.2.6.8 and 6.1.1.4'
H H 0.0000 0.0000 'International Tables Vol C Tables 4.2.6.8 and 6.1.1.4'
N N 0.0061 0.0033 'International Tables Vol C Tables 4.2.6.8 and 6.1.1.4'
Zn Zn 0.2839 1.4301 'International Tables Vol C Tables 4.2.6.8 and 6.1.1.4'

loop_
_geom_angle_atom_site_label_1
_geom_angle_atom_site_label_2
_geom_angle_atom_site_label_3
_geom_angle
_geom_angle_site_symmetry_1
_geom_angle_site_symmetry_3
N1 Zn1 N1 109.46(7) 48 3_556
N1 Zn1 N1 109.46(7) 48 .
N1 Zn1 N1 109.49(14) 3_556 .
N1 Zn1 N1 109.49(14) 48 46_455
N1 Zn1 N1 109.46(7) 3_556 46_455
N1 Zn1 N1 109.46(7) . 46_455
C1 N1 C2 105.6(2) . .
C1 N1 Zn1 130.5(2) . .
C2 N1 Zn1 123.82(19) . .
N1 C1 N1 111.7(3) . 13
N1 C1 C3 124.13(17) . .
N1 C1 C3 124.13(17) 13 .
C2 C2 N1 108.51(16) 13 .
N22 N21 N22 88(4) . 13
N21 N22 N22 46(2) . 13
N32' N31 N32 180(10) . .
N31 N32 N32' 0(4) . .
N31 N32' N32 0(7) . .

loop_
_geom_bond_atom_site_label_1
_geom_bond_atom_site_label_2
_geom_bond_distance
_geom_bond_site_symmetry_2
Zn1 N1 1.989(2) 48
Zn1 N1 1.989(2) 3_556
Zn1 N1 1.989(2) .
Zn1 N1 1.989(2) 46_455
N1 C1 1.329(3) .
N1 C2 1.366(4) .
C1 N1 1.329(3) 13
C1 C3 1.499(6) .
C2 C2 1.333(6) 13
N21 N22 0.85(3) .
N21 N22 0.85(3) 13
N22 N22 1.18(4) 13
N31 N32' 0.67(9) .
N31 N32 0.94(3) .
N32 N32' 1.61(8) .
N41 N42 1.10(4) .
